data_4023075
loop_
_publ_author_name
'Jamie L. Zigterman'
'Jacqueline C. S. Woo'
'Shawn D. Walker'
'Jason S. Tedrow'
'Christopher J. Borths'
'Emilio E. Bunel'
'Margaret M. Faul'

_publ_section_title
;
 Highly Selective Rhodium-Catalyzed Conjugate Addition Reactions
 of 4-Oxobutenamides
;
_journal_name_full 'Journal of Organic Chemistry'
_journal_page_first 8870
_journal_page_last 8876
_journal_paper_doi 10.1021/jo701682c
_journal_volume 72
_journal_year 2007
_chemical_formula_sum 'C31 H40 B F4 P2 Rh'
_chemical_formula_weight 664.29
_chemical_name_systematic
; 
 ? 
;
_space_group_IT_number 19
_symmetry_cell_setting orthorhombic
_symmetry_space_group_name_Hall 'P 2ac 2ab'
_symmetry_space_group_name_H-M 'P 21 21 21'
_atom_sites_solution_hydrogens geom
_atom_sites_solution_primary direct
_atom_sites_solution_secondary difmap
_audit_creation_method SHELXL-97
_cell_angle_alpha 90.00
_cell_angle_beta 90.00
_cell_angle_gamma 90.00
_cell_formula_units_Z 4
_cell_length_a 10.207(2)
_cell_length_b 15.353(3)
_cell_length_c 18.652(4)
_cell_measurement_reflns_used 954
_cell_measurement_temperature 193(2)
_cell_measurement_theta_max 27.89
_cell_measurement_theta_min 2.65
_cell_volume 2922.9(10)
_computing_cell_refinement 'SMART (BRUKER, V5.625, 2001)'
_computing_data_collection 'ASTRO (BRUKER, V5.007, 1997)'
_computing_data_reduction 'SAINT (BRUKER, V6.22, 2001)'
_computing_molecular_graphics 'SHELXTL (BRUKER, 2000, V6.1)'
_computing_publication_material 'XCIF (Sheldrick and BRUKER, 1997, V5.1)'
_computing_structure_refinement 'SHELXL-97 (Sheldrick, 1997)'
_computing_structure_solution 'SHELXS-97 (Sheldrick, 1990)'
_diffrn_ambient_temperature 193(2)
_diffrn_detector_area_resol_mean 836.6
_diffrn_measured_fraction_theta_full 0.992
_diffrn_measured_fraction_theta_max 0.992
_diffrn_measurement_device_type 'Bruker CCD'
_diffrn_measurement_method '\w, 0.3 deg'
_diffrn_radiation_monochromator graphite
_diffrn_radiation_source 'nromal-focus sealed tube'
_diffrn_radiation_type MoK\a
_diffrn_radiation_wavelength 0.71073
_diffrn_reflns_av_R_equivalents 0.0221
_diffrn_reflns_av_sigmaI/netI 0.0308
_diffrn_reflns_limit_h_max 13
_diffrn_reflns_limit_h_min -13
_diffrn_reflns_limit_k_max 19
_diffrn_reflns_limit_k_min -11
_diffrn_reflns_limit_l_max 24
_diffrn_reflns_limit_l_min -24
_diffrn_reflns_number 18945
_diffrn_reflns_theta_full 27.90
_diffrn_reflns_theta_max 27.90
_diffrn_reflns_theta_min 1.72
_diffrn_standards_decay_% <1
_diffrn_standards_interval_count 0
_diffrn_standards_number 0
_exptl_absorpt_coefficient_mu 0.740
_exptl_absorpt_correction_T_max 0.9297
_exptl_absorpt_correction_T_min 0.9165
_exptl_absorpt_correction_type empirical
_exptl_absorpt_process_details SADABS
_exptl_crystal_colour red
_exptl_crystal_density_diffrn 1.510
_exptl_crystal_density_method 'not measured'
_exptl_crystal_description Chunk
_exptl_crystal_F_000 1368
_exptl_crystal_size_max 0.12
_exptl_crystal_size_mid 0.12
_exptl_crystal_size_min 0.10
_refine_diff_density_max 0.464
_refine_diff_density_min -0.286
_refine_diff_density_rms 0.058
_refine_ls_abs_structure_details 'Flack H D (1983), Acta Cryst. A39, 876-881'
_refine_ls_abs_structure_Flack -0.02(2)
_refine_ls_extinction_method none
_refine_ls_goodness_of_fit_ref 1.020
_refine_ls_hydrogen_treatment constr
_refine_ls_matrix_type full
_refine_ls_number_parameters 353
_refine_ls_number_reflns 6825
_refine_ls_number_restraints 0
_refine_ls_restrained_S_all 1.020
_refine_ls_R_factor_all 0.0366
_refine_ls_R_factor_gt 0.0297
_refine_ls_shift/su_max 0.001
_refine_ls_shift/su_mean 0.000
_refine_ls_structure_factor_coef Fsqd
_refine_ls_weighting_details 'calc w=1/[\s^2^(Fo^2^)+(0.0381P)^2^+0.5885P] where P=(Fo^2^+2Fc^2^)/3'
_refine_ls_weighting_scheme calc
_refine_ls_wR_factor_gt 0.0665
_refine_ls_wR_factor_ref 0.0692
_reflns_number_gt 6068
_reflns_number_total 6825
_reflns_threshold_expression >2sigma(I)
_cod_data_source_file jo701682c-File007.cif
_cod_data_source_block amg2005t
_cod_depositor_comments
;
The following automatic conversions were performed:
'_symmetry_cell_setting' value 'Orthorhombic' changed to 'orthorhombic'
according to '/home/saulius/struct/CIF-dictionaries/cif_core.dic'
dictionary named 'cif_core.dic' version 2.4.1 from 2010-06-29.

Automatic conversion script
Id: cif_fix_enum 1527 2010-12-29 10:47:43Z saulius 
;
_cod_database_code 4023075

loop_
_symmetry_equiv_pos_as_xyz
'x, y, z'
'-x+1/2, -y, z+1/2'
'-x, y+1/2, -z+1/2'
'x+1/2, -y+1/2, -z'

loop_
_atom_site_label
_atom_site_type_symbol
_atom_site_fract_x
_atom_site_fract_y
_atom_site_fract_z
_atom_site_U_iso_or_equiv
_atom_site_adp_type
_atom_site_occupancy
_atom_site_symmetry_multiplicity
_atom_site_calc_flag
_atom_site_refinement_flags
Rh1 Rh 0.132078(17) 1.043215(12) 0.002163(11) 0.02933(6) Uani 1 1 d .
P1 P -0.04117(6) 0.96490(5) -0.04191(3) 0.02780(14) Uani 1 1 d .
P2 P 0.06683(6) 0.99170(5) 0.11201(4) 0.02723(14) Uani 1 1 d .
C1 C 0.3402(3) 1.0768(2) 0.01744(16) 0.0421(7) Uani 1 1 d .
H1 H 0.3988 1.0452 0.0516 0.050 Uiso 1 1 calc R
C2 C 0.2674(3) 1.1486(2) 0.03666(17) 0.0460(8) Uani 1 1 d .
H2 H 0.2675 1.1737 0.0861 0.055 Uiso 1 1 calc R
C3 C 0.2538(3) 1.2039(2) -0.03104(17) 0.0469(8) Uani 1 1 d .
H3 H 0.2275 1.2661 -0.0243 0.056 Uiso 1 1 calc R
C4 C 0.1650(3) 1.14762(19) -0.07851(15) 0.0388(7) Uani 1 1 d .
H4 H 0.0932 1.1724 -0.1088 0.047 Uiso 1 1 calc R
C5 C 0.2367(3) 1.0759(2) -0.09822(15) 0.0358(6) Uani 1 1 d .
H5 H 0.2233 1.0439 -0.1444 0.043 Uiso 1 1 calc R
C6 C 0.3716(3) 1.0870(2) -0.06242(16) 0.0426(7) Uani 1 1 d .
H6 H 0.4450 1.0508 -0.0818 0.051 Uiso 1 1 calc R
C7 C 0.3882(3) 1.1871(2) -0.06642(18) 0.0479(8) Uiso 1 1 d .
H7A H 0.4627 1.2089 -0.0375 0.057 Uiso 1 1 calc R
H7B H 0.3937 1.2094 -0.1162 0.057 Uiso 1 1 calc R
C8 C 0.0255(3) 1.08144(19) 0.17305(15) 0.0351(6) Uani 1 1 d .
H8A H 0.0539 1.0679 0.2226 0.042 Uiso 1 1 calc R
H8B H 0.0681 1.1362 0.1575 0.042 Uiso 1 1 calc R
C9 C -0.1217(3) 1.08938(17) 0.16905(13) 0.0296(5) Uani 1 1 d .
C10 C -0.1915(3) 1.15719(19) 0.20015(15) 0.0361(6) Uani 1 1 d .
H10 H -0.1463 1.2012 0.2260 0.043 Uiso 1 1 calc R
C11 C -0.3257(3) 1.1611(2) 0.19382(15) 0.0391(7) Uani 1 1 d .
H11 H -0.3729 1.2080 0.2147 0.047 Uiso 1 1 calc R
C12 C -0.3920(3) 1.0961(2) 0.15675(16) 0.0399(7) Uani 1 1 d .
H12 H -0.4845 1.0989 0.1520 0.048 Uiso 1 1 calc R
C13 C -0.3235(3) 1.02736(19) 0.12677(14) 0.0351(6) Uani 1 1 d .
H13 H -0.3694 0.9826 0.1021 0.042 Uiso 1 1 calc R
C14 C -0.1874(3) 1.02344(17) 0.13261(13) 0.0285(6) Uani 1 1 d .
C15 C -0.1036(2) 0.94746(17) 0.10674(13) 0.0264(5) Uani 1 1 d .
H15 H -0.1117 0.8991 0.1424 0.032 Uiso 1 1 calc R
C16 C -0.1360(3) 0.91054(16) 0.03166(13) 0.0266(5) Uani 1 1 d .
H16 H -0.2316 0.9188 0.0223 0.032 Uiso 1 1 calc R
C17 C -0.1032(2) 0.81441(17) 0.02367(14) 0.0280(6) Uani 1 1 d .
C18 C -0.1439(3) 0.75110(17) 0.07214(16) 0.0334(6) Uani 1 1 d .
H18 H -0.1981 0.7668 0.1115 0.040 Uiso 1 1 calc R
C19 C -0.1055(3) 0.66507(19) 0.06315(17) 0.0384(7) Uani 1 1 d .
H19 H -0.1324 0.6218 0.0965 0.046 Uiso 1 1 calc R
C20 C -0.0274(2) 0.64266(17) 0.00498(19) 0.0386(6) Uani 1 1 d .
H20 H -0.0016 0.5837 -0.0012 0.046 Uiso 1 1 calc R
C21 C 0.0132(3) 0.70398(19) -0.04377(16) 0.0355(6) Uani 1 1 d .
H21 H 0.0662 0.6876 -0.0834 0.043 Uiso 1 1 calc R
C22 C -0.0248(3) 0.79118(18) -0.03434(15) 0.0315(6) Uani 1 1 d .
C23 C 0.0178(3) 0.86296(19) -0.08384(16) 0.0367(6) Uani 1 1 d .
H23A H -0.0215 0.8553 -0.1320 0.044 Uiso 1 1 calc R
H23B H 0.1144 0.8637 -0.0887 0.044 Uiso 1 1 calc R
C24 C 0.1660(3) 0.91354(19) 0.16629(14) 0.0321(6) Uani 1 1 d .
C26 C 0.2976(3) 0.9569(2) 0.18387(16) 0.0441(7) Uani 1 1 d .
H26A H 0.2818 1.0131 0.2072 0.066 Uiso 1 1 calc R
H26B H 0.3471 0.9660 0.1395 0.066 Uiso 1 1 calc R
H26C H 0.3478 0.9192 0.2162 0.066 Uiso 1 1 calc R
C27 C 0.0957(3) 0.8891(2) 0.23599(16) 0.0480(8) Uani 1 1 d .
H27A H 0.1518 0.8506 0.2644 0.072 Uiso 1 1 calc R
H27B H 0.0135 0.8591 0.2247 0.072 Uiso 1 1 calc R
H27C H 0.0767 0.9420 0.2635 0.072 Uiso 1 1 calc R
C25 C 0.1899(3) 0.8309(2) 0.12176(18) 0.0429(7) Uani 1 1 d .
H25A H 0.2501 0.7923 0.1476 0.064 Uiso 1 1 calc R
H25B H 0.2285 0.8469 0.0755 0.064 Uiso 1 1 calc R
H25C H 0.1065 0.8008 0.1138 0.064 Uiso 1 1 calc R
C28 C -0.1623(3) 1.0112(2) -0.10654(14) 0.0349(6) Uani 1 1 d .
C30 C -0.2213(3) 1.0925(2) -0.07231(17) 0.0495(8) Uani 1 1 d .
H30A H -0.2814 1.1203 -0.1063 0.074 Uiso 1 1 calc R
H30B H -0.1511 1.1332 -0.0598 0.074 Uiso 1 1 calc R
H30C H -0.2694 1.0760 -0.0289 0.074 Uiso 1 1 calc R
C31 C -0.0893(3) 1.0351(2) -0.17594(15) 0.0444(7) Uani 1 1 d .
H31A H -0.1521 1.0568 -0.2115 0.067 Uiso 1 1 calc R
H31B H -0.0451 0.9833 -0.1949 0.067 Uiso 1 1 calc R
H31C H -0.0243 1.0803 -0.1657 0.067 Uiso 1 1 calc R
C29 C -0.2689(3) 0.9450(3) -0.12462(17) 0.0550(9) Uani 1 1 d .
H29A H -0.3170 0.9296 -0.0809 0.083 Uiso 1 1 calc R
H29B H -0.2286 0.8925 -0.1449 0.083 Uiso 1 1 calc R
H29C H -0.3295 0.9702 -0.1596 0.083 Uiso 1 1 calc R
B1 B 0.8010(5) 0.2609(3) 0.7551(2) 0.0594(11) Uani 1 1 d .
F1 F 0.6833(3) 0.2261(2) 0.7709(2) 0.1297(14) Uani 1 1 d .
F2 F 0.8705(3) 0.2646(2) 0.81779(13) 0.1008(11) Uani 1 1 d .
F3 F 0.7820(3) 0.34167(17) 0.72537(15) 0.0945(9) Uani 1 1 d .
F4 F 0.8671(4) 0.2108(2) 0.70843(13) 0.1292(15) Uani 1 1 d .

loop_
_atom_site_aniso_label
_atom_site_aniso_U_11
_atom_site_aniso_U_22
_atom_site_aniso_U_33
_atom_site_aniso_U_23
_atom_site_aniso_U_13
_atom_site_aniso_U_12
Rh1 0.03143(9) 0.03085(10) 0.02570(9) 0.00184(11) -0.00292(10) -0.00591(8)
P1 0.0301(3) 0.0287(3) 0.0246(3) -0.0036(3) -0.0001(2) -0.0012(3)
P2 0.0282(3) 0.0279(3) 0.0255(3) -0.0011(3) -0.0023(3) -0.0011(3)
C1 0.0343(14) 0.0505(17) 0.0414(18) 0.0099(13) -0.0062(11) -0.0096(13)
C2 0.0497(18) 0.050(2) 0.0379(16) -0.0049(15) -0.0086(14) -0.0189(16)
C3 0.057(2) 0.0320(16) 0.0516(18) -0.0011(14) -0.0083(15) -0.0106(15)
C4 0.0434(16) 0.0356(16) 0.0373(15) 0.0092(12) -0.0063(12) -0.0075(13)
C5 0.0408(15) 0.0392(16) 0.0275(14) 0.0092(12) 0.0003(11) -0.0091(13)
C6 0.0366(14) 0.0502(18) 0.0409(16) 0.0101(14) -0.0005(14) -0.0062(15)
C8 0.0359(14) 0.0341(15) 0.0352(15) -0.0104(12) -0.0030(12) -0.0021(13)
C9 0.0380(14) 0.0266(13) 0.0242(12) 0.0023(10) 0.0014(11) -0.0021(12)
C10 0.0501(17) 0.0280(14) 0.0301(14) -0.0034(11) 0.0029(12) -0.0031(13)
C11 0.0513(17) 0.0309(15) 0.0350(15) 0.0002(12) 0.0093(13) 0.0098(14)
C12 0.0344(15) 0.0475(18) 0.0377(15) -0.0003(13) 0.0052(12) 0.0048(13)
C13 0.0328(12) 0.0411(17) 0.0314(13) -0.0065(12) 0.0029(11) -0.0035(12)
C14 0.0353(13) 0.0295(15) 0.0208(11) -0.0023(10) 0.0036(10) -0.0010(11)
C15 0.0277(11) 0.0268(13) 0.0249(11) -0.0032(10) 0.0016(9) -0.0010(10)
C16 0.0250(11) 0.0279(13) 0.0270(11) -0.0048(10) 0.0015(10) -0.0018(11)
C17 0.0231(12) 0.0264(13) 0.0346(13) -0.0052(10) -0.0035(9) -0.0024(10)
C18 0.0273(13) 0.0347(15) 0.0383(15) -0.0055(11) 0.0008(12) -0.0033(12)
C19 0.0380(16) 0.0289(14) 0.0483(17) 0.0026(13) -0.0026(13) -0.0011(12)
C20 0.0349(12) 0.0287(13) 0.0523(17) -0.0052(16) -0.0042(16) 0.0019(10)
C21 0.0292(13) 0.0347(15) 0.0427(16) -0.0119(13) 0.0004(12) 0.0032(12)
C22 0.0261(12) 0.0317(14) 0.0366(14) -0.0070(12) -0.0026(11) -0.0037(11)
C23 0.0368(15) 0.0340(15) 0.0394(15) -0.0078(12) 0.0087(12) 0.0007(12)
C24 0.0305(13) 0.0347(15) 0.0311(13) 0.0063(11) -0.0063(11) 0.0003(11)
C26 0.0415(16) 0.0455(18) 0.0452(16) 0.0092(16) -0.0147(13) -0.0117(16)
C27 0.0501(18) 0.062(2) 0.0317(15) 0.0154(15) -0.0018(13) -0.0032(16)
C25 0.0440(16) 0.0363(16) 0.0484(18) -0.0042(14) -0.0090(14) 0.0045(14)
C28 0.0352(14) 0.0450(17) 0.0246(13) 0.0005(12) -0.0035(11) -0.0011(12)
C30 0.0530(18) 0.058(2) 0.0373(16) 0.0025(15) 0.0010(14) 0.0181(17)
C31 0.0494(16) 0.057(2) 0.0272(13) -0.0008(14) -0.0028(12) -0.0022(16)
C29 0.0428(16) 0.086(3) 0.0365(16) -0.0023(18) -0.0088(13) -0.0127(19)
B1 0.071(3) 0.060(3) 0.047(2) -0.018(2) 0.009(2) -0.012(2)
F1 0.0746(18) 0.103(2) 0.212(4) 0.047(3) -0.035(2) -0.0410(18)
F2 0.110(2) 0.143(3) 0.0496(13) -0.0221(14) -0.0044(13) -0.066(2)
F3 0.131(2) 0.0564(15) 0.0963(19) -0.0053(14) 0.0480(18) 0.0045(16)
F4 0.233(4) 0.115(2) 0.0399(12) -0.0052(14) 0.0039(19) 0.104(3)

loop_
_atom_type_symbol
_atom_type_description
_atom_type_scat_dispersion_real
_atom_type_scat_dispersion_imag
_atom_type_scat_source
C C 0.0033 0.0016 'International Tables Vol C Tables 4.2.6.8 and 6.1.1.4'
H H 0.0000 0.0000 'International Tables Vol C Tables 4.2.6.8 and 6.1.1.4'
B B 0.0013 0.0007 'International Tables Vol C Tables 4.2.6.8 and 6.1.1.4'
F F 0.0171 0.0103 'International Tables Vol C Tables 4.2.6.8 and 6.1.1.4'
P P 0.1023 0.0942 'International Tables Vol C Tables 4.2.6.8 and 6.1.1.4'
Rh Rh -1.1178 0.9187 'International Tables Vol C Tables 4.2.6.8 and 6.1.1.4'

loop_
_geom_angle_atom_site_label_1
_geom_angle_atom_site_label_2
_geom_angle_atom_site_label_3
_geom_angle
C1 Rh1 C5 65.87(10)
C1 Rh1 C2 36.24(12)
C5 Rh1 C2 77.30(11)
C1 Rh1 C4 76.90(11)
C5 Rh1 C4 36.05(11)
C2 Rh1 C4 65.00(11)
C1 Rh1 P1 155.92(9)
C5 Rh1 P1 100.83(8)
C2 Rh1 P1 164.93(9)
C4 Rh1 P1 104.59(8)
C1 Rh1 P2 104.17(8)
C5 Rh1 P2 166.76(8)
C2 Rh1 P2 99.95(9)
C4 Rh1 P2 153.67(8)
P1 Rh1 P2 85.15(3)
C23 P1 C28 105.33(13)
C23 P1 C16 95.77(12)
C28 P1 C16 107.46(12)
C23 P1 Rh1 110.16(10)
C28 P1 Rh1 122.89(10)
C16 P1 Rh1 111.67(8)
C8 P2 C24 105.69(13)
C8 P2 C15 95.25(12)
C24 P2 C15 107.42(12)
C8 P2 Rh1 111.19(10)
C24 P2 Rh1 123.22(9)
C15 P2 Rh1 110.38(8)
C2 C1 C6 106.5(3)
C2 C1 Rh1 72.58(17)
C6 C1 Rh1 95.71(17)
C2 C1 H1 123.0
C6 C1 H1 123.0
Rh1 C1 H1 123.0
C1 C2 C3 106.2(3)
C1 C2 Rh1 71.18(17)
C3 C2 Rh1 96.24(18)
C1 C2 H2 123.3
C3 C2 H2 123.3
Rh1 C2 H2 123.3
C2 C3 C4 102.6(2)
C2 C3 C7 100.4(3)
C4 C3 C7 100.7(3)
C2 C3 H3 116.8
C4 C3 H3 116.8
C7 C3 H3 116.8
C5 C4 C3 106.9(3)
C5 C4 Rh1 71.54(16)
C3 C4 Rh1 95.99(18)
C5 C4 H4 123.0
C3 C4 H4 123.0
Rh1 C4 H4 123.0
C4 C5 C6 105.8(3)
C4 C5 Rh1 72.41(16)
C6 C5 Rh1 95.15(17)
C4 C5 H5 123.4
C6 C5 H5 123.4
Rh1 C5 H5 123.4
C1 C6 C5 102.9(2)
C1 C6 C7 99.8(3)
C5 C6 C7 100.8(3)
C1 C6 H6 116.8
C5 C6 H6 116.8
C7 C6 H6 116.8
C3 C7 C6 92.7(3)
C3 C7 H7A 113.2
C6 C7 H7A 113.2
C3 C7 H7B 113.2
C6 C7 H7B 113.2
H7A C7 H7B 110.5
C9 C8 P2 104.99(19)
C9 C8 H8A 110.7
P2 C8 H8A 110.7
C9 C8 H8B 110.7
P2 C8 H8B 110.7
H8A C8 H8B 108.8
C10 C9 C14 120.1(3)
C10 C9 C8 123.4(3)
C14 C9 C8 116.4(2)
C11 C10 C9 120.5(3)
C11 C10 H10 119.7
C9 C10 H10 119.7
C10 C11 C12 119.7(3)
C10 C11 H11 120.1
C12 C11 H11 120.1
C13 C12 C11 120.2(3)
C13 C12 H12 119.9
C11 C12 H12 119.9
C12 C13 C14 120.3(3)
C12 C13 H13 119.9
C14 C13 H13 119.9
C9 C14 C13 119.1(3)
C9 C14 C15 116.1(2)
C13 C14 C15 124.5(2)
C14 C15 C16 116.5(2)
C14 C15 P2 103.14(17)
C16 C15 P2 112.30(16)
C14 C15 H15 108.2
C16 C15 H15 108.2
P2 C15 H15 108.2
C17 C16 C15 113.4(2)
C17 C16 P1 104.31(17)
C15 C16 P1 112.91(17)
C17 C16 H16 108.7
C15 C16 H16 108.7
P1 C16 H16 108.7
C18 C17 C22 119.8(2)
C18 C17 C16 123.3(2)
C22 C17 C16 116.8(2)
C19 C18 C17 120.2(3)
C19 C18 H18 119.9
C17 C18 H18 119.9
C18 C19 C20 119.5(3)
C18 C19 H19 120.3
C20 C19 H19 120.3
C21 C20 C19 121.4(3)
C21 C20 H20 119.3
C19 C20 H20 119.3
C20 C21 C22 119.2(3)
C20 C21 H21 120.4
C22 C21 H21 120.4
C17 C22 C21 120.0(3)
C17 C22 C23 117.1(2)
C21 C22 C23 122.9(2)
C22 C23 P1 105.48(18)
C22 C23 H23A 110.6
P1 C23 H23A 110.6
C22 C23 H23B 110.6
P1 C23 H23B 110.6
H23A C23 H23B 108.8
C27 C24 C26 109.6(2)
C27 C24 C25 109.3(3)
C26 C24 C25 109.6(2)
C27 C24 P2 111.3(2)
C26 C24 P2 108.2(2)
C25 C24 P2 108.88(19)
C24 C26 H26A 109.5
C24 C26 H26B 109.5
H26A C26 H26B 109.5
C24 C26 H26C 109.5
H26A C26 H26C 109.5
H26B C26 H26C 109.5
C24 C27 H27A 109.5
C24 C27 H27B 109.5
H27A C27 H27B 109.5
C24 C27 H27C 109.5
H27A C27 H27C 109.5
H27B C27 H27C 109.5
C24 C25 H25A 109.5
C24 C25 H25B 109.5
H25A C25 H25B 109.5
C24 C25 H25C 109.5
H25A C25 H25C 109.5
H25B C25 H25C 109.5
C30 C28 C29 110.9(3)
C30 C28 C31 110.4(3)
C29 C28 C31 108.5(2)
C30 C28 P1 107.6(2)
C29 C28 P1 111.2(2)
C31 C28 P1 108.2(2)
C28 C30 H30A 109.5
C28 C30 H30B 109.5
H30A C30 H30B 109.5
C28 C30 H30C 109.5
H30A C30 H30C 109.5
H30B C30 H30C 109.5
C28 C31 H31A 109.5
C28 C31 H31B 109.5
H31A C31 H31B 109.5
C28 C31 H31C 109.5
H31A C31 H31C 109.5
H31B C31 H31C 109.5
C28 C29 H29A 109.5
C28 C29 H29B 109.5
H29A C29 H29B 109.5
C28 C29 H29C 109.5
H29A C29 H29C 109.5
H29B C29 H29C 109.5
F4 B1 F1 111.2(4)
F4 B1 F2 108.5(4)
F1 B1 F2 107.0(4)
F4 B1 F3 109.0(4)
F1 B1 F3 108.7(4)
F2 B1 F3 112.4(4)

loop_
_geom_bond_atom_site_label_1
_geom_bond_atom_site_label_2
_geom_bond_distance
Rh1 C1 2.205(3)
Rh1 C5 2.213(3)
Rh1 C2 2.222(3)
Rh1 C4 2.224(3)
Rh1 P1 2.2909(7)
Rh1 P2 2.2950(8)
P1 C23 1.850(3)
P1 C28 1.868(3)
P1 C16 1.875(3)
P2 C8 1.836(3)
P2 C24 1.868(3)
P2 C15 1.870(2)
C1 C2 1.377(5)
C1 C6 1.532(4)
C1 H1 1.0000
C2 C3 1.528(4)
C2 H2 1.0000
C3 C4 1.534(4)
C3 C7 1.544(5)
C3 H3 1.0000
C4 C5 1.373(4)
C4 H4 1.0000
C5 C6 1.539(4)
C5 H5 1.0000
C6 C7 1.549(4)
C6 H6 1.0000
C7 H7A 0.9900
C7 H7B 0.9900
C8 C9 1.509(4)
C8 H8A 0.9900
C8 H8B 0.9900
C9 C10 1.389(4)
C9 C14 1.391(4)
C10 C11 1.376(4)
C10 H10 0.9500
C11 C12 1.389(4)
C11 H11 0.9500
C12 C13 1.384(4)
C12 H12 0.9500
C13 C14 1.395(4)
C13 H13 0.9500
C14 C15 1.525(4)
C15 C16 1.547(3)
C15 H15 1.0000
C16 C17 1.520(4)
C16 H16 1.0000
C17 C18 1.391(4)
C17 C22 1.393(4)
C18 C19 1.388(4)
C18 H18 0.9500
C19 C20 1.390(4)
C19 H19 0.9500
C20 C21 1.373(4)
C20 H20 0.9500
C21 C22 1.405(4)
C21 H21 0.9500
C22 C23 1.502(4)
C23 H23A 0.9900
C23 H23B 0.9900
C24 C27 1.532(4)
C24 C26 1.534(4)
C24 C25 1.536(4)
C26 H26A 0.9800
C26 H26B 0.9800
C26 H26C 0.9800
C27 H27A 0.9800
C27 H27B 0.9800
C27 H27C 0.9800
C25 H25A 0.9800
C25 H25B 0.9800
C25 H25C 0.9800
C28 C30 1.525(4)
C28 C29 1.527(4)
C28 C31 1.538(4)
C30 H30A 0.9800
C30 H30B 0.9800
C30 H30C 0.9800
C31 H31A 0.9800
C31 H31B 0.9800
C31 H31C 0.9800
C29 H29A 0.9800
C29 H29B 0.9800
C29 H29C 0.9800
B1 F4 1.344(5)
B1 F1 1.347(5)
B1 F2 1.368(5)
B1 F3 1.372(6)

loop_
_geom_torsion_atom_site_label_1
_geom_torsion_atom_site_label_2
_geom_torsion_atom_site_label_3
_geom_torsion_atom_site_label_4
_geom_torsion
C1 Rh1 P1 C23 11.4(2)
C5 Rh1 P1 C23 65.14(13)
C2 Rh1 P1 C23 146.5(3)
C4 Rh1 P1 C23 101.93(13)
P2 Rh1 P1 C23 -102.93(10)
C1 Rh1 P1 C28 -113.5(2)
C5 Rh1 P1 C28 -59.81(13)
C2 Rh1 P1 C28 21.5(4)
C4 Rh1 P1 C28 -23.02(14)
P2 Rh1 P1 C28 132.12(11)
C1 Rh1 P1 C16 116.6(2)
C5 Rh1 P1 C16 170.28(12)
C2 Rh1 P1 C16 -108.4(3)
C4 Rh1 P1 C16 -152.93(12)
P2 Rh1 P1 C16 2.21(9)
C1 Rh1 P2 C8 82.18(13)
C5 Rh1 P2 C8 122.1(4)
C2 Rh1 P2 C8 45.34(14)
C4 Rh1 P2 C8 -6.9(2)
P1 Rh1 P2 C8 -120.36(10)
C1 Rh1 P2 C24 -44.73(14)
C5 Rh1 P2 C24 -4.8(4)
C2 Rh1 P2 C24 -81.57(15)
C4 Rh1 P2 C24 -133.8(2)
P1 Rh1 P2 C24 112.73(11)
C1 Rh1 P2 C15 -173.41(13)
C5 Rh1 P2 C15 -133.5(4)
C2 Rh1 P2 C15 149.74(13)
C4 Rh1 P2 C15 97.55(19)
P1 Rh1 P2 C15 -15.96(9)
C5 Rh1 C1 C2 101.7(2)
C4 Rh1 C1 C2 65.39(19)
P1 Rh1 C1 C2 161.89(17)
P2 Rh1 C1 C2 -87.52(18)
C5 Rh1 C1 C6 -3.82(19)
C2 Rh1 C1 C6 -105.6(3)
C4 Rh1 C1 C6 -40.18(19)
P1 Rh1 C1 C6 56.3(3)
P2 Rh1 C1 C6 166.91(17)
C6 C1 C2 C3 -0.3(3)
Rh1 C1 C2 C3 -91.2(2)
C6 C1 C2 Rh1 90.9(2)
C5 Rh1 C2 C1 -66.35(19)
C4 Rh1 C2 C1 -102.3(2)
P1 Rh1 C2 C1 -150.8(3)
P2 Rh1 C2 C1 100.44(17)
C1 Rh1 C2 C3 105.0(3)
C5 Rh1 C2 C3 38.6(2)
C4 Rh1 C2 C3 2.67(19)
P1 Rh1 C2 C3 -45.8(5)
P2 Rh1 C2 C3 -154.58(19)
C1 C2 C3 C4 68.6(3)
Rh1 C2 C3 C4 -3.6(3)
C1 C2 C3 C7 -34.9(3)
Rh1 C2 C3 C7 -107.1(2)
C2 C3 C4 C5 -68.9(3)
C7 C3 C4 C5 34.4(3)
C2 C3 C4 Rh1 3.6(3)
C7 C3 C4 Rh1 106.9(2)
C1 Rh1 C4 C5 66.83(18)
C2 Rh1 C4 C5 103.2(2)
P1 Rh1 C4 C5 -88.40(17)
P2 Rh1 C4 C5 162.38(15)
C1 Rh1 C4 C3 -39.0(2)
C5 Rh1 C4 C3 -105.9(3)
C2 Rh1 C4 C3 -2.66(19)
P1 Rh1 C4 C3 165.74(17)
P2 Rh1 C4 C3 56.5(3)
C3 C4 C5 C6 0.3(3)
Rh1 C4 C5 C6 -90.47(18)
C3 C4 C5 Rh1 90.8(2)
C1 Rh1 C5 C4 -101.1(2)
C2 Rh1 C5 C4 -64.75(19)
P1 Rh1 C5 C4 99.97(17)
P2 Rh1 C5 C4 -144.1(3)
C1 Rh1 C5 C6 3.80(19)
C2 Rh1 C5 C6 40.2(2)
C4 Rh1 C5 C6 104.9(3)
P1 Rh1 C5 C6 -155.08(17)
P2 Rh1 C5 C6 -39.2(5)
C2 C1 C6 C5 -68.3(3)
Rh1 C1 C6 C5 5.2(2)
C2 C1 C6 C7 35.2(3)
Rh1 C1 C6 C7 108.7(2)
C4 C5 C6 C1 68.0(3)
Rh1 C5 C6 C1 -5.1(2)
C4 C5 C6 C7 -34.8(3)
Rh1 C5 C6 C7 -108.0(2)
C2 C3 C7 C6 53.1(3)
C4 C3 C7 C6 -52.0(3)
C1 C6 C7 C3 -53.0(3)
C5 C6 C7 C3 52.3(3)
C24 P2 C8 C9 -126.13(19)
C15 P2 C8 C9 -16.4(2)
Rh1 P2 C8 C9 97.88(19)
P2 C8 C9 C10 -171.3(2)
P2 C8 C9 C14 9.5(3)
C14 C9 C10 C11 -1.6(4)
C8 C9 C10 C11 179.3(3)
C9 C10 C11 C12 0.7(4)
C10 C11 C12 C13 0.5(4)
C11 C12 C13 C14 -1.0(4)
C10 C9 C14 C13 1.1(4)
C8 C9 C14 C13 -179.7(2)
C10 C9 C14 C15 -174.2(2)
C8 C9 C14 C15 5.0(3)
C12 C13 C14 C9 0.1(4)
C12 C13 C14 C15 175.1(2)
C9 C14 C15 C16 -140.0(2)
C13 C14 C15 C16 45.0(4)
C9 C14 C15 P2 -16.5(3)
C13 C14 C15 P2 168.5(2)
C8 P2 C15 C14 18.48(18)
C24 P2 C15 C14 126.74(16)
Rh1 P2 C15 C14 -96.44(15)
C8 P2 C15 C16 144.8(2)
C24 P2 C15 C16 -107.0(2)
Rh1 P2 C15 C16 29.8(2)
C14 C15 C16 C17 -151.2(2)
P2 C15 C16 C17 90.2(2)
C14 C15 C16 P1 90.5(2)
P2 C15 C16 P1 -28.2(2)
C23 P1 C16 C17 6.02(19)
C28 P1 C16 C17 114.10(18)
Rh1 P1 C16 C17 -108.37(15)
C23 P1 C16 C15 129.6(2)
C28 P1 C16 C15 -122.32(19)
Rh1 P1 C16 C15 15.2(2)
C15 C16 C17 C18 50.6(3)
P1 C16 C17 C18 173.8(2)
C15 C16 C17 C22 -127.2(2)
P1 C16 C17 C22 -4.0(3)
C22 C17 C18 C19 0.6(4)
C16 C17 C18 C19 -177.2(3)
C17 C18 C19 C20 -0.7(4)
C18 C19 C20 C21 0.3(4)
C19 C20 C21 C22 0.3(4)
C18 C17 C22 C21 0.0(4)
C16 C17 C22 C21 177.8(2)
C18 C17 C22 C23 -178.9(2)
C16 C17 C22 C23 -1.0(3)
C20 C21 C22 C17 -0.4(4)
C20 C21 C22 C23 178.4(3)
C17 C22 C23 P1 5.5(3)
C21 C22 C23 P1 -173.3(2)
C28 P1 C23 C22 -116.5(2)
C16 P1 C23 C22 -6.5(2)
Rh1 P1 C23 C22 109.08(18)
C8 P2 C24 C27 52.3(2)
C15 P2 C24 C27 -48.5(2)
Rh1 P2 C24 C27 -178.41(17)
C8 P2 C24 C26 -68.1(2)
C15 P2 C24 C26 -168.92(19)
Rh1 P2 C24 C26 61.2(2)
C8 P2 C24 C25 172.9(2)
C15 P2 C24 C25 72.1(2)
Rh1 P2 C24 C25 -57.8(2)
C23 P1 C28 C30 176.2(2)
C16 P1 C28 C30 74.9(2)
Rh1 P1 C28 C30 -56.7(2)
C23 P1 C28 C29 54.6(2)
C16 P1 C28 C29 -46.6(2)
Rh1 P1 C28 C29 -178.28(17)
C23 P1 C28 C31 -64.5(2)
C16 P1 C28 C31 -165.8(2)
Rh1 P1 C28 C31 62.6(2)
